data_1531261
loop_
_publ_author_name
'Boullay, P.'
'Perez-Mato, J.M.'
'Trolliard, G.'
'Teneze, N.'
'Mercurio, D.'

_publ_section_title
;
 Superspace description of the hexagonal perovskites in the system (Ba5
 Nb4 O15) - (Ba Ti O3) as modulated layered structures
;
_journal_name_full 'Journal of Solid State Chemistry'
_journal_page_first 209
_journal_page_last 220
_journal_volume 174
_journal_year 2003
_chemical_formula_sum 'Ba11 Nb7.59 O33 Ti1.41'
_chemical_name_systematic 'Ba11 (Ti1.41 Nb7.59) O33'
_space_group_IT_number 166
_symmetry_space_group_name_Hall '-R 3 2"'
_symmetry_space_group_name_H-M 'R -3 m :H'
_cell_angle_alpha 90
_cell_angle_beta 90
_cell_angle_gamma 120
_cell_formula_units_Z 3
_cell_length_a 5.7864
_cell_length_b 5.7864
_cell_length_c 77.799
_cell_volume 2255.909
_citation_journal_id_ASTM JSSCBI
_cod_data_source_file Boullay_JSSCBI_2003_1630.cif
_cod_data_source_block Ba11Nb7.59O33Ti1.41
_cod_database_code 1531261

loop_
_symmetry_equiv_pos_as_xyz
x,y,z
-y,x-y,z
-x+y,-x,z
y,x,-z
-x,-x+y,-z
x-y,-y,-z
-x,-y,-z
y,-x+y,-z
x-y,x,-z
-y,-x,z
x,x-y,z
-x+y,y,z
x+2/3,y+1/3,z+1/3
-y+2/3,x-y+1/3,z+1/3
-x+y+2/3,-x+1/3,z+1/3
y+2/3,x+1/3,-z+1/3
-x+2/3,-x+y+1/3,-z+1/3
x-y+2/3,-y+1/3,-z+1/3
-x+2/3,-y+1/3,-z+1/3
y+2/3,-x+y+1/3,-z+1/3
x-y+2/3,x+1/3,-z+1/3
-y+2/3,-x+1/3,z+1/3
x+2/3,x-y+1/3,z+1/3
-x+y+2/3,y+1/3,z+1/3
x+1/3,y+2/3,z+2/3
-y+1/3,x-y+2/3,z+2/3
-x+y+1/3,-x+2/3,z+2/3
y+1/3,x+2/3,-z+2/3
-x+1/3,-x+y+2/3,-z+2/3
x-y+1/3,-y+2/3,-z+2/3
-x+1/3,-y+2/3,-z+2/3
y+1/3,-x+y+2/3,-z+2/3
x-y+1/3,x+2/3,-z+2/3
-y+1/3,-x+2/3,z+2/3
x+1/3,x-y+2/3,z+2/3
-x+y+1/3,y+2/3,z+2/3

loop_
_atom_site_label
_atom_site_type_symbol
_atom_site_fract_x
_atom_site_fract_y
_atom_site_fract_z
_atom_site_occupancy
_atom_site_U_iso_or_equiv
O5 O-2 0.5 0 0.0442 1 0.0
Ba5 Ba+2 0 0 0.0473 1 0.0
Ti5 Ti+4 0 0 0 0.15 0.0
O1 O-2 0.5 0 0.5 1 0.0
Ba1 Ba+2 0 0 0.5 1 0.0
Ba3 Ba+2 0 0 0.1029 1 0.0
O2 O-2 0.502 0.004 0.1958 1 0.0
O3 O-2 0.496 -0.008 0.1085 1 0.0
Ti1 Ti+4 0 0 0.1507 0.14 0.0
Nb1 Nb+5 0 0 0.1507 0.86 0.0
Ti4 Ti+4 0 0 0.3016 0.14 0.0
Nb3 Nb+5 0 0 0.3974 0.8 0.0
Ba2 Ba+2 0 0 0.1981 1 0.0
Ti2 Ti+4 0 0 0.452 0.15 0.0
O6 O-2 0.501 0.002 0.3476 1 0.0
Ba4 Ba+2 0 0 0.2532 1 0.0
Nb2 Nb+5 0 0 0.452 0.85 0.0
Ti3 Ti+4 0 0 0.3974 0.2 0.0
Nb5 Nb+5 0 0 0 0.85 0.0
Nb4 Nb+5 0 0 0.3016 0.86 0.0
O4 O-2 0.501 0.002 0.2593 1 0.0
Ba6 Ba+2 0 0 0.3488 1 0.0
